data_7236828
loop_
_publ_author_name
'Huang, Ding-Chi'
'Kuo, Chi-Hsien'
'Ho, Man-Tzu'
'Lin, Bo-Chao'
'Peng, Wei-Tao'
'Chao, Ito'
'Hsu, Chao-Ping'
'Tao, Yu-Tai'

_publ_section_title
;
 Contorted tetrabenzoacenes of varied conjugation: charge transport study
 with single-crystal field-effect transistors
;
_journal_issue 31
_journal_name_full 'Journal of Materials Chemistry C'
_journal_page_first 7935
_journal_paper_doi 10.1039/C7TC02254A
_journal_volume 5
_journal_year 2017
_chemical_formula_moiety 'C26 H16'
_chemical_formula_sum 'C26 H16'
_chemical_formula_weight 328.39
_chemical_name_systematic TBN
_space_group_IT_number 14
_space_group_name_Hall '-P 2yn'
_space_group_name_H-M_alt 'P 1 21/n 1'
_symmetry_cell_setting monoclinic
_symmetry_space_group_name_Hall '-P 2yn'
_symmetry_space_group_name_H-M 'P 1 21/n 1'
_atom_sites_solution_hydrogens geom
_atom_sites_solution_primary direct
_atom_sites_solution_secondary difmap
_audit_update_record
;
2016-05-23 deposited with the CCDC.
2017-07-17 downloaded from the CCDC.
;
_cell_angle_alpha 90
_cell_angle_beta 97.621(2)
_cell_angle_gamma 90
_cell_formula_units_Z 4
_cell_length_a 12.1404(4)
_cell_length_b 7.5623(2)
_cell_length_c 17.6416(5)
_cell_measurement_reflns_used 6493
_cell_measurement_temperature 100.00(10)
_cell_measurement_theta_max 34.15
_cell_measurement_theta_min 2.33
_cell_volume 1605.36(8)
_computing_cell_refinement 'Bruker APEX2'
_computing_data_collection 'Bruker APEX2'
_computing_data_reduction 'Bruker SAINT'
_computing_molecular_graphics 'Ortep-3 for Windows (Farrugia, 1997)'
_computing_publication_material 'WinGX publication routines (Farrugia, 1999)'
_computing_structure_refinement 'SHELXL-97 (Sheldrick, 1997)'
_computing_structure_solution 'SHELXS-97 (Sheldrick, 1997)'
_diffrn_ambient_temperature 100.00(10)
_diffrn_measured_fraction_theta_full 1
_diffrn_measured_fraction_theta_max 1
_diffrn_measurement_device_type 'CCD area detector'
_diffrn_measurement_method 'phi and omega scans'
_diffrn_radiation_monochromator graphite
_diffrn_radiation_type MoK\a
_diffrn_radiation_wavelength 0.71073
_diffrn_reflns_av_R_equivalents 0.0415
_diffrn_reflns_av_unetI/netI 0.0203
_diffrn_reflns_limit_h_max 15
_diffrn_reflns_limit_h_min -15
_diffrn_reflns_limit_k_max 9
_diffrn_reflns_limit_k_min -8
_diffrn_reflns_limit_l_max 22
_diffrn_reflns_limit_l_min -19
_diffrn_reflns_number 27437
_diffrn_reflns_theta_full 25
_diffrn_reflns_theta_max 26.37
_diffrn_reflns_theta_min 1.92
_exptl_absorpt_coefficient_mu 0.077
_exptl_absorpt_correction_T_max 0.9939
_exptl_absorpt_correction_T_min 0.9788
_exptl_absorpt_correction_type multi-scan
_exptl_absorpt_process_details 'Bruker SADABS, 1996'
_exptl_crystal_colour colourless
_exptl_crystal_density_diffrn 1.359
_exptl_crystal_density_meas ?
_exptl_crystal_density_method 'not measured'
_exptl_crystal_description niddle
_exptl_crystal_F_000 688
_exptl_crystal_recrystallization_method 'Vapour deposition'
_exptl_crystal_size_max 0.28
_exptl_crystal_size_mid 0.14
_exptl_crystal_size_min 0.08
_refine_diff_density_max 0.271
_refine_diff_density_min -0.153
_refine_diff_density_rms 0.037
_refine_ls_extinction_coef 0.0080(13)
_refine_ls_extinction_expression Fc^*^=kFc[1+0.001xFc^2^\l^3^/sin(2\q)]^-1/4^
_refine_ls_extinction_method SHELXL
_refine_ls_goodness_of_fit_ref 1.034
_refine_ls_hydrogen_treatment refall
_refine_ls_matrix_type full
_refine_ls_number_parameters 300
_refine_ls_number_reflns 3275
_refine_ls_number_restraints 0
_refine_ls_restrained_S_all 1.034
_refine_ls_R_factor_all 0.0424
_refine_ls_R_factor_gt 0.0337
_refine_ls_shift/su_max 0
_refine_ls_shift/su_mean 0
_refine_ls_structure_factor_coef Fsqd
_refine_ls_weighting_details 'calc w=1/[\s^2^(Fo^2^)+(0.0510P)^2^+0.4352P] where P=(Fo^2^+2Fc^2^)/3'
_refine_ls_weighting_scheme calc
_refine_ls_wR_factor_gt 0.0902
_refine_ls_wR_factor_ref 0.0971
_reflns_number_gt 2768
_reflns_number_total 3275
_reflns_threshold_expression >2sigma(I)
_cod_data_source_file c7tc02254a2.cif
_cod_data_source_block i13366
_cod_depositor_comments
;
The following automatic conversions were performed:

data item '_symmetry_cell_setting' value 'Monoclinic' was changed to
'monoclinic' in accordance with the
/home/saulius/struct/COD-crude-data/automatic-downloads/DataCite-retrospective/RSC/depositions/lib/dictionaries/cif_core.dic
dictionary named 'cif_core.dic' version 2.4.2 last updated on
2011-04-26.

data item '_exptl_crystal_density_meas' value 'not measured' was
changed to '?' -- the value is perceived as not measured.

Automatic conversion script
Id: cif_fix_values 6909 2019-04-08 15:41:33Z antanas 
;
_cod_original_sg_symbol_H-M P2(1)/n
_cod_database_code 7236828

loop_
_symmetry_equiv_pos_as_xyz
'x, y, z'
'-x+1/2, y+1/2, -z+1/2'
'-x, -y, -z'
'x-1/2, -y-1/2, z-1/2'

loop_
_atom_site_label
_atom_site_type_symbol
_atom_site_fract_x
_atom_site_fract_y
_atom_site_fract_z
_atom_site_U_iso_or_equiv
_atom_site_adp_type
_atom_site_occupancy
_atom_site_symmetry_multiplicity
_atom_site_calc_flag
C1 C 0.40140(9) 0.82943(14) 0.36650(6) 0.0179(2) Uani 1 1 d
C2 C 0.49109(10) 0.78283(16) 0.42255(7) 0.0220(3) Uani 1 1 d
C3 C 0.47399(11) 0.71734(17) 0.49275(7) 0.0260(3) Uani 1 1 d
C4 C 0.36657(11) 0.69076(17) 0.50990(7) 0.0277(3) Uani 1 1 d
C5 C 0.27754(11) 0.72948(16) 0.45590(6) 0.0235(3) Uani 1 1 d
C6 C 0.29250(9) 0.79934(14) 0.38399(6) 0.0181(2) Uani 1 1 d
C7 C 0.19797(9) 0.83828(14) 0.32681(6) 0.0170(2) Uani 1 1 d
C8 C 0.09025(10) 0.85808(15) 0.34623(7) 0.0204(3) Uani 1 1 d
C9 C 0.00249(10) 0.90453(16) 0.29264(7) 0.0208(3) Uani 1 1 d
C10 C 0.02079(9) 0.93581(15) 0.21749(6) 0.0193(2) Uani 1 1 d
C11 C 0.12548(9) 0.91612(15) 0.19656(6) 0.0174(2) Uani 1 1 d
C12 C 0.21636(9) 0.86386(14) 0.25004(6) 0.0155(2) Uani 1 1 d
C13 C 0.32948(9) 0.85766(14) 0.23064(6) 0.0158(2) Uani 1 1 d
C14 C 0.35322(9) 0.82630(14) 0.15278(6) 0.0174(2) Uani 1 1 d
C15 C 0.27567(10) 0.73930(15) 0.09855(6) 0.0197(3) Uani 1 1 d
C16 C 0.30103(11) 0.69546(17) 0.02711(7) 0.0249(3) Uani 1 1 d
C17 C 0.40571(12) 0.73500(19) 0.00747(7) 0.0304(3) Uani 1 1 d
C18 C 0.48420(11) 0.81373(18) 0.06014(7) 0.0280(3) Uani 1 1 d
C19 C 0.46085(10) 0.85953(15) 0.13380(7) 0.0209(3) Uani 1 1 d
C20 C 0.54442(9) 0.93683(15) 0.19124(7) 0.0213(3) Uani 1 1 d
C21 C 0.64391(10) 1.00975(17) 0.17200(8) 0.0265(3) Uani 1 1 d
C22 C 0.72052(10) 1.08788(17) 0.22630(8) 0.0299(3) Uani 1 1 d
C23 C 0.69909(10) 1.09846(17) 0.30176(8) 0.0287(3) Uani 1 1 d
C24 C 0.60257(10) 1.02842(16) 0.32217(7) 0.0235(3) Uani 1 1 d
C25 C 0.52389(9) 0.94189(15) 0.26837(7) 0.0196(3) Uani 1 1 d
C26 C 0.41779(9) 0.87861(14) 0.28852(6) 0.0168(2) Uani 1 1 d
H2 H 0.5675(12) 0.7908(18) 0.4112(7) 0.022(3) Uiso 1 1 d
H3 H 0.5389(12) 0.686(2) 0.5298(8) 0.032(4) Uiso 1 1 d
H4 H 0.3530(12) 0.642(2) 0.5591(9) 0.038(4) Uiso 1 1 d
H5 H 0.2006(12) 0.704(2) 0.4672(8) 0.033(4) Uiso 1 1 d
H8 H 0.0778(11) 0.8458(19) 0.4009(8) 0.024(3) Uiso 1 1 d
H9 H -0.0723(12) 0.9181(19) 0.3079(8) 0.028(4) Uiso 1 1 d
H10 H -0.0409(11) 0.9749(19) 0.1787(8) 0.027(3) Uiso 1 1 d
H11 H 0.1384(11) 0.9482(18) 0.1439(8) 0.023(3) Uiso 1 1 d
H15 H 0.2025(11) 0.7015(18) 0.1132(7) 0.020(3) Uiso 1 1 d
H16 H 0.2455(11) 0.6299(19) -0.0102(8) 0.026(3) Uiso 1 1 d
H17 H 0.4255(12) 0.703(2) -0.0451(9) 0.040(4) Uiso 1 1 d
H18 H 0.5607(13) 0.833(2) 0.0469(8) 0.036(4) Uiso 1 1 d
H21 H 0.6580(12) 1.008(2) 0.1176(8) 0.030(4) Uiso 1 1 d
H22 H 0.7883(13) 1.141(2) 0.2127(8) 0.037(4) Uiso 1 1 d
H23 H 0.7527(12) 1.162(2) 0.3410(8) 0.034(4) Uiso 1 1 d
H24 H 0.5853(11) 1.0460(19) 0.3748(8) 0.026(3) Uiso 1 1 d

loop_
_atom_site_aniso_label
_atom_site_aniso_U_11
_atom_site_aniso_U_22
_atom_site_aniso_U_33
_atom_site_aniso_U_23
_atom_site_aniso_U_13
_atom_site_aniso_U_12
C1 0.0199(6) 0.0130(5) 0.0200(5) -0.0027(4) -0.0005(4) 0.0010(4)
C2 0.0212(6) 0.0178(6) 0.0253(6) -0.0028(5) -0.0032(5) -0.0001(5)
C3 0.0307(7) 0.0219(6) 0.0227(6) -0.0014(5) -0.0072(5) 0.0026(5)
C4 0.0379(7) 0.0257(7) 0.0187(6) 0.0014(5) 0.0007(5) 0.0017(5)
C5 0.0268(6) 0.0238(6) 0.0201(6) -0.0004(5) 0.0044(5) 0.0014(5)
C6 0.0213(6) 0.0146(5) 0.0183(5) -0.0023(4) 0.0016(4) 0.0008(4)
C7 0.0190(6) 0.0130(5) 0.0189(5) -0.0015(4) 0.0021(4) -0.0013(4)
C8 0.0213(6) 0.0196(6) 0.0210(6) -0.0005(4) 0.0057(4) -0.0021(5)
C9 0.0158(6) 0.0198(6) 0.0276(6) -0.0017(5) 0.0055(5) -0.0026(4)
C10 0.0159(6) 0.0166(5) 0.0243(6) -0.0010(4) -0.0010(4) -0.0010(4)
C11 0.0184(6) 0.0142(5) 0.0193(5) -0.0011(4) 0.0013(4) -0.0015(4)
C12 0.0168(6) 0.0105(5) 0.0192(5) -0.0012(4) 0.0024(4) -0.0009(4)
C13 0.0171(6) 0.0106(5) 0.0199(5) 0.0016(4) 0.0030(4) 0.0009(4)
C14 0.0196(6) 0.0134(5) 0.0196(5) 0.0035(4) 0.0035(4) 0.0041(4)
C15 0.0210(6) 0.0176(6) 0.0204(6) 0.0024(4) 0.0028(4) 0.0040(5)
C16 0.0288(7) 0.0254(6) 0.0198(6) 0.0002(5) 0.0009(5) 0.0072(5)
C17 0.0363(7) 0.0358(7) 0.0209(6) 0.0012(5) 0.0100(5) 0.0089(6)
C18 0.0249(7) 0.0323(7) 0.0291(6) 0.0044(5) 0.0122(5) 0.0048(5)
C19 0.0215(6) 0.0175(6) 0.0244(6) 0.0052(4) 0.0061(5) 0.0047(5)
C20 0.0167(6) 0.0162(6) 0.0317(6) 0.0046(5) 0.0057(5) 0.0036(4)
C21 0.0196(6) 0.0215(6) 0.0400(7) 0.0067(5) 0.0098(5) 0.0048(5)
C22 0.0153(6) 0.0206(6) 0.0546(8) 0.0070(6) 0.0079(5) 0.0010(5)
C23 0.0174(6) 0.0187(6) 0.0487(8) 0.0003(6) -0.0002(5) 0.0002(5)
C24 0.0184(6) 0.0166(6) 0.0344(7) 0.0002(5) -0.0004(5) 0.0013(5)
C25 0.0154(6) 0.0129(5) 0.0304(6) 0.0015(4) 0.0025(4) 0.0031(4)
C26 0.0164(5) 0.0124(5) 0.0214(6) -0.0007(4) 0.0023(4) 0.0020(4)

loop_
_atom_type_symbol
_atom_type_description
_atom_type_scat_dispersion_real
_atom_type_scat_dispersion_imag
_atom_type_scat_source
C C 0.0033 0.0016 'International Tables Vol C Tables 4.2.6.8 and 6.1.1.4'
H H 0 0 'International Tables Vol C Tables 4.2.6.8 and 6.1.1.4'

loop_
_geom_angle_atom_site_label_1
_geom_angle_atom_site_label_2
_geom_angle_atom_site_label_3
_geom_angle
C2 C1 C6 117.53(10)
C2 C1 C26 122.15(10)
C6 C1 C26 119.54(10)
C3 C2 C1 121.68(11)
C3 C2 H2 117.9(8)
C1 C2 H2 120.4(8)
C2 C3 C4 120.36(11)
C2 C3 H3 118.8(8)
C4 C3 H3 120.8(8)
C5 C4 C3 119.48(11)
C5 C4 H4 119.1(9)
C3 C4 H4 121.4(9)
C4 C5 C6 121.39(12)
C4 C5 H5 119.4(8)
C6 C5 H5 119.2(8)
C5 C6 C1 119.51(10)
C5 C6 C7 121.12(11)
C1 C6 C7 119.37(10)
C8 C7 C12 119.31(10)
C8 C7 C6 121.85(10)
C12 C7 C6 118.79(10)
C9 C8 C7 121.50(11)
C9 C8 H8 119.0(8)
C7 C8 H8 119.4(8)
C8 C9 C10 119.43(11)
C8 C9 H9 119.8(8)
C10 C9 H9 120.8(8)
C11 C10 C9 120.39(11)
C11 C10 H10 119.1(8)
C9 C10 H10 120.5(8)
C10 C11 C12 121.25(10)
C10 C11 H11 119.4(8)
C12 C11 H11 119.2(8)
C11 C12 C7 118.04(10)
C11 C12 C13 121.96(10)
C7 C12 C13 119.53(10)
C26 C13 C12 118.86(10)
C26 C13 C14 118.76(10)
C12 C13 C14 122.36(10)
C15 C14 C19 118.45(10)
C15 C14 C13 121.06(10)
C19 C14 C13 119.86(10)
C16 C15 C14 121.48(11)
C16 C15 H15 118.8(7)
C14 C15 H15 119.6(7)
C15 C16 C17 119.86(12)
C15 C16 H16 120.3(8)
C17 C16 H16 119.8(8)
C18 C17 C16 119.87(11)
C18 C17 H17 119.5(9)
C16 C17 H17 120.6(9)
C17 C18 C19 121.55(12)
C17 C18 H18 119.3(8)
C19 C18 H18 119.1(8)
C18 C19 C14 118.67(11)
C18 C19 C20 122.20(11)
C14 C19 C20 119.12(10)
C21 C20 C25 119.11(11)
C21 C20 C19 121.94(11)
C25 C20 C19 118.94(10)
C22 C21 C20 121.44(12)
C22 C21 H21 119.4(8)
C20 C21 H21 119.2(8)
C21 C22 C23 119.69(12)
C21 C22 H22 121.4(9)
C23 C22 H22 118.8(9)
C24 C23 C22 120.11(12)
C24 C23 H23 119.9(8)
C22 C23 H23 120.0(8)
C23 C24 C25 121.66(12)
C23 C24 H24 119.2(8)
C25 C24 H24 119.0(8)
C24 C25 C20 117.91(11)
C24 C25 C26 121.79(11)
C20 C25 C26 119.87(10)
C13 C26 C25 118.56(10)
C13 C26 C1 118.32(10)
C25 C26 C1 123.08(10)

loop_
_geom_bond_atom_site_label_1
_geom_bond_atom_site_label_2
_geom_bond_distance
C1 C2 1.4150(16)
C1 C6 1.4153(16)
C1 C26 1.4638(15)
C2 C3 1.3749(17)
C2 H2 0.977(14)
C3 C4 1.3919(19)
C3 H3 0.983(14)
C4 C5 1.3742(17)
C4 H4 0.978(15)
C5 C6 1.4081(16)
C5 H5 1.000(15)
C6 C7 1.4540(16)
C7 C8 1.4031(16)
C7 C12 1.4149(15)
C8 C9 1.3730(16)
C8 H8 1.000(13)
C9 C10 1.3933(16)
C9 H9 0.986(14)
C10 C11 1.3778(16)
C10 H10 0.991(14)
C11 C12 1.4098(15)
C11 H11 0.993(13)
C12 C13 1.4595(15)
C13 C26 1.3882(15)
C13 C14 1.4598(15)
C14 C15 1.4126(16)
C14 C19 1.4138(16)
C15 C16 1.3769(16)
C15 H15 0.999(13)
C16 C17 1.3933(19)
C16 H16 1.008(14)
C17 C18 1.3751(19)
C17 H17 1.018(15)
C18 C19 1.4095(17)
C18 H18 0.999(15)
C19 C20 1.4578(17)
C20 C21 1.4096(16)
C20 C25 1.4160(16)
C21 C22 1.3768(19)
C21 H21 0.997(14)
C22 C23 1.392(2)
C22 H22 0.974(16)
C23 C24 1.3766(18)
C23 H23 1.006(15)
C24 C25 1.4146(16)
C24 H24 0.988(14)
C25 C26 1.4615(15)

loop_
_geom_torsion_atom_site_label_1
_geom_torsion_atom_site_label_2
_geom_torsion_atom_site_label_3
_geom_torsion_atom_site_label_4
_geom_torsion
C6 C1 C2 C3 -2.57(17)
C26 C1 C2 C3 -172.36(11)
C1 C2 C3 C4 1.64(19)
C2 C3 C4 C5 0.40(19)
C3 C4 C5 C6 -1.43(19)
C4 C5 C6 C1 0.43(18)
C4 C5 C6 C7 179.35(11)
C2 C1 C6 C5 1.52(16)
C26 C1 C6 C5 171.59(10)
C2 C1 C6 C7 -177.41(10)
C26 C1 C6 C7 -7.35(15)
C5 C6 C7 C8 18.82(17)
C1 C6 C7 C8 -162.26(11)
C5 C6 C7 C12 -163.79(10)
C1 C6 C7 C12 15.12(15)
C12 C7 C8 C9 -1.06(17)
C6 C7 C8 C9 176.32(11)
C7 C8 C9 C10 -1.13(17)
C8 C9 C10 C11 1.60(17)
C9 C10 C11 C12 0.12(17)
C10 C11 C12 C7 -2.27(16)
C10 C11 C12 C13 -174.40(10)
C8 C7 C12 C11 2.70(16)
C6 C7 C12 C11 -174.75(10)
C8 C7 C12 C13 175.03(10)
C6 C7 C12 C13 -2.42(15)
C11 C12 C13 C26 153.39(11)
C7 C12 C13 C26 -18.63(15)
C11 C12 C13 C14 -27.99(15)
C7 C12 C13 C14 159.99(10)
C26 C13 C14 C15 155.52(10)
C12 C13 C14 C15 -23.09(16)
C26 C13 C14 C19 -15.21(15)
C12 C13 C14 C19 166.18(10)
C19 C14 C15 C16 -3.44(17)
C13 C14 C15 C16 -174.30(10)
C14 C15 C16 C17 0.84(18)
C15 C16 C17 C18 1.6(2)
C16 C17 C18 C19 -1.3(2)
C17 C18 C19 C14 -1.28(19)
C17 C18 C19 C20 177.60(12)
C15 C14 C19 C18 3.59(16)
C13 C14 C19 C18 174.56(10)
C15 C14 C19 C20 -175.33(10)
C13 C14 C19 C20 -4.35(16)
C18 C19 C20 C21 15.69(18)
C14 C19 C20 C21 -165.44(11)
C18 C19 C20 C25 -165.61(11)
C14 C19 C20 C25 13.26(16)
C25 C20 C21 C22 -0.97(18)
C19 C20 C21 C22 177.73(11)
C20 C21 C22 C23 -1.15(19)
C21 C22 C23 C24 1.09(19)
C22 C23 C24 C25 1.10(18)
C23 C24 C25 C20 -3.15(17)
C23 C24 C25 C26 -175.54(11)
C21 C20 C25 C24 3.04(16)
C19 C20 C25 C24 -175.70(10)
C21 C20 C25 C26 175.58(10)
C19 C20 C25 C26 -3.16(16)
C12 C13 C26 C25 -156.02(10)
C14 C13 C26 C25 25.31(15)
C12 C13 C26 C1 26.39(14)
C14 C13 C26 C1 -152.27(10)
C24 C25 C26 C13 155.90(11)
C20 C25 C26 C13 -16.34(16)
C24 C25 C26 C1 -26.64(16)
C20 C25 C26 C1 161.12(10)
C2 C1 C26 C13 156.01(11)
C6 C1 C26 C13 -13.58(15)
C2 C1 C26 C25 -21.46(17)
C6 C1 C26 C25 168.95(10)
